data_7236427
loop_
_publ_author_name
'Wang, Hui'
'Tian, Xiaohe'
'Du, Wei'
'Zhang, Qiong'
'Guan, Lijuan'
'Wang, Aidong'
'Zhang, Yujin'
'Wang, Chuankui'
'Zhou, Hongping'
'Wu, Jieying'
'Tian, Yupeng'

_publ_section_title
;
 A two-photon fluorescent RNA probe screened from a series of
 oxime-functionalized 2,2&#x2032;:6&#x2032;,2&#x2032;&#x2032;-terpyridine
 ZnX2(X = Cl, Br, I) complexes
;
_journal_issue 28
_journal_name_full 'Journal of Materials Chemistry B'
_journal_page_first 4818
_journal_paper_doi 10.1039/C6TB01202G
_journal_volume 4
_journal_year 2016
_chemical_formula_sum 'C34 H25 N5 O'
_chemical_formula_weight 519.59
_space_group_IT_number 2
_space_group_name_Hall '-P 1'
_space_group_name_H-M_alt 'P -1'
_symmetry_cell_setting triclinic
_symmetry_space_group_name_H-M 'P -1'
_atom_sites_solution_hydrogens geom
_atom_sites_solution_primary direct
_atom_sites_solution_secondary difmap
_audit_creation_method SHELXL-97
_audit_update_record
;
2016-02-24 deposited with the CCDC.
2016-06-16 downloaded from the CCDC.
;
_cell_angle_alpha 79.530(2)
_cell_angle_beta 86.870(2)
_cell_angle_gamma 70.650(2)
_cell_formula_units_Z 2
_cell_length_a 8.8941(17)
_cell_length_b 10.241(2)
_cell_length_c 15.811(3)
_cell_measurement_reflns_used 2101
_cell_measurement_temperature 296(2)
_cell_measurement_theta_max 24.046
_cell_measurement_theta_min 2.307
_cell_volume 1336.1(4)
_computing_structure_refinement 'SHELXL-97 (Sheldrick, 2008)'
_computing_structure_solution 'SHELXS-97 (Sheldrick, 2008)'
_diffrn_ambient_temperature 296(2)
_diffrn_measured_fraction_theta_full 0.977
_diffrn_measured_fraction_theta_max 0.977
_diffrn_measurement_device_type 'Bruker Smart Apex CCD'
_diffrn_radiation_monochromator graphite
_diffrn_radiation_source 'fine-focus sealed tube'
_diffrn_radiation_type MoK\a
_diffrn_radiation_wavelength 0.71073
_diffrn_reflns_av_R_equivalents 0.0249
_diffrn_reflns_av_sigmaI/netI 0.0398
_diffrn_reflns_limit_h_max 10
_diffrn_reflns_limit_h_min -10
_diffrn_reflns_limit_k_max 11
_diffrn_reflns_limit_k_min -11
_diffrn_reflns_limit_l_max 16
_diffrn_reflns_limit_l_min -18
_diffrn_reflns_number 8790
_diffrn_reflns_theta_full 24.31
_diffrn_reflns_theta_max 24.31
_diffrn_reflns_theta_min 2.14
_exptl_absorpt_coefficient_mu 0.080
_exptl_absorpt_correction_T_max 0.9849
_exptl_absorpt_correction_T_min 0.9810
_exptl_crystal_density_diffrn 1.292
_exptl_crystal_density_method 'not measured'
_exptl_crystal_description block
_exptl_crystal_F_000 544
_exptl_crystal_size_max 0.24
_exptl_crystal_size_mid 0.22
_exptl_crystal_size_min 0.19
_refine_diff_density_max 0.669
_refine_diff_density_min -0.393
_refine_diff_density_rms 0.051
_refine_ls_extinction_method none
_refine_ls_goodness_of_fit_ref 1.093
_refine_ls_hydrogen_treatment mixed
_refine_ls_matrix_type full
_refine_ls_number_parameters 362
_refine_ls_number_reflns 4251
_refine_ls_number_restraints 24
_refine_ls_restrained_S_all 1.118
_refine_ls_R_factor_all 0.1197
_refine_ls_R_factor_gt 0.0789
_refine_ls_shift/su_max 0.003
_refine_ls_shift/su_mean 0.000
_refine_ls_structure_factor_coef Fsqd
_refine_ls_weighting_details 'calc w=1/[\s^2^(Fo^2^)+(0.1354P)^2^+0.2173P] where P=(Fo^2^+2Fc^2^)/3'
_refine_ls_weighting_scheme calc
_refine_ls_wR_factor_gt 0.2216
_refine_ls_wR_factor_ref 0.2498
_reflns_number_gt 2547
_reflns_number_total 4251
_reflns_threshold_expression >2sigma(I)
_cod_data_source_file c6tb01202g2.cif
_cod_data_source_block 20150713a1_0m
_cod_depositor_comments
;
The following automatic conversions were performed:

data item '_symmetry_cell_setting' value 'Triclinic' was changed to
'triclinic' in accordance with the
/home/saulius/struct/COD-crude-data/automatic-downloads/DataCite-retrospective/RSC/depositions/lib/dictionaries/cif_core.dic
dictionary named 'cif_core.dic' version 2.4.2 last updated on
2011-04-26.

Automatic conversion script
Id: cif_fix_values 6909 2019-04-08 15:41:33Z antanas 
;
_cod_original_sg_symbol_H-M P-1
_cod_database_code 7236427

loop_
_symmetry_equiv_pos_as_xyz
'x, y, z'
'-x, -y, -z'

loop_
_atom_site_label
_atom_site_type_symbol
_atom_site_fract_x
_atom_site_fract_y
_atom_site_fract_z
_atom_site_U_iso_or_equiv
_atom_site_adp_type
_atom_site_occupancy
_atom_site_symmetry_multiplicity
_atom_site_calc_flag
_atom_site_refinement_flags
N2 N 0.8156(3) 0.6286(3) 0.78735(15) 0.0576(7) Uani 1 1 d .
N4 N 0.7487(4) 0.3426(3) 0.32231(18) 0.0760(9) Uani 1 1 d .
C8 C 0.8072(4) 0.5313(3) 0.63307(19) 0.0562(8) Uani 1 1 d .
N3 N 0.9587(5) 0.2594(3) 0.86668(18) 0.0857(10) Uani 1 1 d .
C7 C 0.7733(4) 0.6726(3) 0.63535(19) 0.0595(8) Uani 1 1 d .
H7 H 0.7471 0.7377 0.5846 0.071 Uiso 1 1 calc R
C10 C 0.8518(4) 0.4917(3) 0.78548(18) 0.0556(8) Uani 1 1 d .
C6 C 0.7776(4) 0.7186(3) 0.71216(19) 0.0567(8) Uani 1 1 d .
C11 C 0.8946(4) 0.3950(3) 0.86951(19) 0.0585(8) Uani 1 1 d .
N1 N 0.7311(4) 0.9561(3) 0.6409(2) 0.0859(10) Uani 1 1 d .
C9 C 0.8495(4) 0.4399(3) 0.70992(19) 0.0568(8) Uani 1 1 d .
H9 H 0.8765 0.3436 0.7115 0.068 Uiso 1 1 calc R
C16 C 0.7952(4) 0.4820(3) 0.55243(19) 0.0586(8) Uani 1 1 d .
C21 C 0.8900(4) 0.3526(4) 0.53582(19) 0.0642(9) Uani 1 1 d .
H21 H 0.9656 0.2946 0.5766 0.077 Uiso 1 1 calc R
C12 C 0.8704(4) 0.4457(4) 0.9463(2) 0.0657(9) Uani 1 1 d .
H12 H 0.8264 0.5417 0.9465 0.079 Uiso 1 1 calc R
C19 C 0.7646(4) 0.3889(4) 0.3993(2) 0.0657(9) Uani 1 1 d .
C5 C 0.7410(4) 0.8698(3) 0.7160(2) 0.0638(9) Uani 1 1 d .
C20 C 0.8768(4) 0.3056(4) 0.4607(2) 0.0657(9) Uani 1 1 d .
H20 H 0.9436 0.2178 0.4515 0.079 Uiso 1 1 calc R
C28 C 0.6894(4) 0.4367(4) 0.2481(2) 0.0708(10) Uani 1 1 d .
C22 C 0.7592(5) 0.1983(4) 0.3265(2) 0.0743(10) Uani 1 1 d .
C4 C 0.7209(5) 0.9173(4) 0.7933(2) 0.0781(11) Uani 1 1 d .
H4 H 0.7303 0.8542 0.8447 0.094 Uiso 1 1 calc R
C29 C 0.7392(5) 0.5515(5) 0.2226(2) 0.0824(11) Uani 1 1 d U
H29 H 0.8157 0.5648 0.2548 0.099 Uiso 1 1 calc R
C17 C 0.6844(4) 0.5654(4) 0.4897(2) 0.0718(10) Uani 1 1 d .
H17 H 0.6197 0.6542 0.4982 0.086 Uiso 1 1 calc R
C18 C 0.6682(5) 0.5194(4) 0.4152(2) 0.0764(10) Uani 1 1 d .
H18 H 0.5913 0.5767 0.3748 0.092 Uiso 1 1 calc R
C13 C 0.9123(5) 0.3524(4) 1.0222(2) 0.0761(11) Uani 1 1 d .
H13 H 0.8942 0.3843 1.0745 0.091 Uiso 1 1 calc R
C31 C 0.5553(5) 0.6220(5) 0.1013(2) 0.0931(12) Uani 1 1 d U
C14 C 0.9805(6) 0.2133(4) 1.0201(2) 0.0900(13) Uani 1 1 d .
H14 H 1.0116 0.1481 1.0705 0.108 Uiso 1 1 calc R
N5 N 0.4897(7) 0.8329(6) 0.0075(3) 0.1379(18) Uani 1 1 d .
C33 C 0.5781(5) 0.4179(5) 0.1969(3) 0.0939(13) Uani 1 1 d .
H33 H 0.5446 0.3401 0.2134 0.113 Uiso 1 1 calc R
C2 C 0.6759(5) 1.1455(4) 0.7186(3) 0.0960(13) Uani 1 1 d .
H2 H 0.6535 1.2412 0.7174 0.115 Uiso 1 1 calc R
C3 C 0.6875(6) 1.0564(4) 0.7945(3) 0.0935(13) Uani 1 1 d .
H3 H 0.6728 1.0898 0.8463 0.112 Uiso 1 1 calc R
C15 C 1.0022(6) 0.1717(4) 0.9409(3) 0.0994(15) Uani 1 1 d .
H15 H 1.0501 0.0765 0.9392 0.119 Uiso 1 1 calc R
C27 C 0.6761(5) 0.1354(5) 0.3866(3) 0.0933(13) Uani 1 1 d .
H27 H 0.6153 0.1852 0.4273 0.112 Uiso 1 1 calc R
C30 C 0.6767(5) 0.6457(5) 0.1505(3) 0.0975(12) Uani 1 1 d U
H30 H 0.7101 0.7233 0.1327 0.117 Uiso 1 1 calc R
C1 C 0.6975(6) 1.0934(4) 0.6445(3) 0.0999(14) Uani 1 1 d .
H1 H 0.6886 1.1560 0.5930 0.120 Uiso 1 1 calc R
C24 C 0.8527(8) -0.0137(7) 0.2678(4) 0.126(2) Uani 1 1 d .
H24 H 0.9125 -0.0639 0.2270 0.151 Uiso 1 1 calc R
C23 C 0.8507(6) 0.1228(6) 0.2673(3) 0.1034(15) Uani 1 1 d .
H23 H 0.9106 0.1628 0.2273 0.124 Uiso 1 1 calc R
C32 C 0.5193(5) 0.5054(6) 0.1266(3) 0.0992(13) Uani 1 1 d U
H32 H 0.4497 0.4852 0.0932 0.119 Uiso 1 1 calc R
C25 C 0.7675(8) -0.0757(6) 0.3277(5) 0.129(2) Uani 1 1 d .
H25 H 0.7685 -0.1667 0.3275 0.154 Uiso 1 1 calc R
C26 C 0.6818(7) -0.0009(5) 0.3873(4) 0.1180(17) Uani 1 1 d .
H26 H 0.6263 -0.0425 0.4292 0.142 Uiso 1 1 calc R
C34 C 0.4764(7) 0.7198(6) 0.0247(3) 0.1142(15) Uani 1 1 d U
H34 H 0.4157 0.6929 -0.0105 0.137 Uiso 1 1 calc R
O1 O 0.3966(8) 0.9223(5) -0.0690(4) 0.195(2) Uani 1 1 d .
H1A H 0.3772 0.8724 -0.0991 0.292 Uiso 1 1 calc R

loop_
_atom_site_aniso_label
_atom_site_aniso_U_11
_atom_site_aniso_U_22
_atom_site_aniso_U_33
_atom_site_aniso_U_23
_atom_site_aniso_U_13
_atom_site_aniso_U_12
N2 0.0684(17) 0.0637(17) 0.0467(15) -0.0184(13) 0.0018(12) -0.0254(13)
N4 0.091(2) 0.101(2) 0.0503(17) -0.0320(16) 0.0006(15) -0.0400(18)
C8 0.064(2) 0.068(2) 0.0468(18) -0.0188(15) 0.0023(14) -0.0300(16)
N3 0.138(3) 0.0624(19) 0.0540(18) -0.0174(15) 0.0045(18) -0.0261(18)
C7 0.069(2) 0.072(2) 0.0433(17) -0.0109(15) -0.0002(15) -0.0299(17)
C10 0.0620(19) 0.063(2) 0.0471(18) -0.0169(15) 0.0029(14) -0.0237(16)
C6 0.0607(19) 0.0632(19) 0.0509(19) -0.0157(16) 0.0037(15) -0.0241(15)
C11 0.072(2) 0.064(2) 0.0469(18) -0.0207(15) 0.0026(15) -0.0255(16)
N1 0.121(3) 0.073(2) 0.072(2) -0.0035(17) -0.0132(18) -0.0461(19)
C9 0.071(2) 0.0602(19) 0.0476(18) -0.0184(15) 0.0015(15) -0.0278(16)
C16 0.069(2) 0.065(2) 0.0458(18) -0.0171(15) 0.0021(15) -0.0251(17)
C21 0.075(2) 0.077(2) 0.0455(18) -0.0169(16) -0.0052(15) -0.0264(18)
C12 0.085(2) 0.071(2) 0.052(2) -0.0253(17) 0.0049(17) -0.0333(18)
C19 0.074(2) 0.086(2) 0.0465(18) -0.0291(17) 0.0058(16) -0.031(2)
C5 0.067(2) 0.064(2) 0.066(2) -0.0161(18) 0.0010(17) -0.0268(17)
C20 0.074(2) 0.074(2) 0.0516(19) -0.0215(17) 0.0030(17) -0.0219(18)
C28 0.063(2) 0.108(3) 0.047(2) -0.0289(19) 0.0010(16) -0.028(2)
C22 0.075(2) 0.095(3) 0.064(2) -0.042(2) 0.0012(19) -0.028(2)
C4 0.105(3) 0.058(2) 0.069(2) -0.0210(18) 0.004(2) -0.020(2)
C29 0.075(2) 0.109(3) 0.058(2) -0.0188(19) -0.0029(17) -0.020(2)
C17 0.081(2) 0.076(2) 0.056(2) -0.0243(17) -0.0023(18) -0.0156(19)
C18 0.078(2) 0.095(3) 0.054(2) -0.0246(19) -0.0109(17) -0.017(2)
C13 0.112(3) 0.080(2) 0.0463(19) -0.0196(18) 0.0014(19) -0.041(2)
C31 0.088(2) 0.113(3) 0.0536(19) -0.0250(19) -0.0056(17) 0.007(2)
C14 0.136(4) 0.084(3) 0.052(2) -0.0050(19) -0.006(2) -0.040(3)
N5 0.153(4) 0.114(3) 0.126(4) 0.009(3) 0.032(3) -0.036(3)
C33 0.072(2) 0.153(4) 0.069(3) -0.047(3) 0.000(2) -0.038(3)
C2 0.102(3) 0.065(2) 0.123(4) -0.020(3) -0.016(3) -0.027(2)
C3 0.116(4) 0.072(3) 0.097(3) -0.034(2) 0.008(3) -0.026(2)
C15 0.157(4) 0.068(2) 0.063(3) -0.011(2) 0.000(3) -0.023(3)
C27 0.091(3) 0.098(3) 0.100(3) -0.046(3) 0.020(2) -0.032(2)
C30 0.093(3) 0.111(3) 0.070(2) -0.017(2) 0.011(2) -0.010(2)
C1 0.135(4) 0.075(3) 0.097(3) 0.004(2) -0.021(3) -0.052(3)
C24 0.127(5) 0.127(5) 0.105(4) -0.071(4) -0.029(4) 0.014(4)
C23 0.100(3) 0.133(4) 0.075(3) -0.054(3) 0.003(2) -0.016(3)
C32 0.086(3) 0.126(3) 0.076(3) -0.029(3) -0.011(2) -0.014(2)
C25 0.138(5) 0.100(4) 0.146(5) -0.051(4) -0.048(4) -0.012(4)
C26 0.122(4) 0.107(4) 0.143(4) -0.044(3) 0.004(3) -0.051(3)
C34 0.119(3) 0.119(3) 0.088(3) -0.026(3) 0.006(3) -0.014(3)
O1 0.185(5) 0.185(4) 0.165(4) 0.045(4) -0.016(4) -0.031(4)

loop_
_atom_type_symbol
_atom_type_description
_atom_type_scat_dispersion_real
_atom_type_scat_dispersion_imag
_atom_type_scat_source
C C 0.0033 0.0016 'International Tables Vol C Tables 4.2.6.8 and 6.1.1.4'
N N 0.0061 0.0033 'International Tables Vol C Tables 4.2.6.8 and 6.1.1.4'
O O 0.0106 0.0060 'International Tables Vol C Tables 4.2.6.8 and 6.1.1.4'
H H 0.0000 0.0000 'International Tables Vol C Tables 4.2.6.8 and 6.1.1.4'

loop_
_geom_angle_atom_site_label_1
_geom_angle_atom_site_label_2
_geom_angle_atom_site_label_3
_geom_angle
C10 N2 C6 117.6(2)
C28 N4 C19 121.3(3)
C28 N4 C22 118.4(3)
C19 N4 C22 118.7(3)
C9 C8 C7 116.7(3)
C9 C8 C16 121.9(3)
C7 C8 C16 121.4(3)
C11 N3 C15 117.6(3)
C8 C7 C6 121.0(3)
C8 C7 H7 119.5
C6 C7 H7 119.5
N2 C10 C9 122.8(3)
N2 C10 C11 116.2(2)
C9 C10 C11 120.9(3)
N2 C6 C7 121.9(3)
N2 C6 C5 116.4(3)
C7 C6 C5 121.8(3)
N3 C11 C12 122.1(3)
N3 C11 C10 116.7(3)
C12 C11 C10 121.2(3)
C5 N1 C1 116.3(3)
C8 C9 C10 120.0(3)
C8 C9 H9 120.0
C10 C9 H9 120.0
C21 C16 C17 116.9(3)
C21 C16 C8 122.5(3)
C17 C16 C8 120.6(3)
C16 C21 C20 122.5(3)
C16 C21 H21 118.8
C20 C21 H21 118.8
C13 C12 C11 119.1(3)
C13 C12 H12 120.4
C11 C12 H12 120.4
C18 C19 C20 118.2(3)
C18 C19 N4 120.9(3)
C20 C19 N4 120.9(3)
N1 C5 C4 122.1(3)
N1 C5 C6 116.5(3)
C4 C5 C6 121.5(3)
C21 C20 C19 120.0(3)
C21 C20 H20 120.0
C19 C20 H20 120.0
C29 C28 N4 120.7(3)
C29 C28 C33 118.3(4)
N4 C28 C33 121.0(4)
C27 C22 C23 119.2(4)
C27 C22 N4 121.3(3)
C23 C22 N4 119.5(4)
C3 C4 C5 119.9(4)
C3 C4 H4 120.0
C5 C4 H4 120.0
C30 C29 C28 120.2(4)
C30 C29 H29 119.9
C28 C29 H29 119.9
C18 C17 C16 121.4(3)
C18 C17 H17 119.3
C16 C17 H17 119.3
C17 C18 C19 121.1(3)
C17 C18 H18 119.5
C19 C18 H18 119.5
C14 C13 C12 119.3(3)
C14 C13 H13 120.4
C12 C13 H13 120.4
C32 C31 C30 118.1(4)
C32 C31 C34 119.1(5)
C30 C31 C34 122.8(5)
C13 C14 C15 117.9(3)
C13 C14 H14 121.1
C15 C14 H14 121.1
C34 N5 O1 114.0(6)
C32 C33 C28 122.4(5)
C32 C33 H33 118.8
C28 C33 H33 118.8
C1 C2 C3 119.1(4)
C1 C2 H2 120.4
C3 C2 H2 120.4
C2 C3 C4 118.6(4)
C2 C3 H3 120.7
C4 C3 H3 120.7
N3 C15 C14 124.0(4)
N3 C15 H15 118.0
C14 C15 H15 118.0
C22 C27 C26 120.6(4)
C22 C27 H27 119.7
C26 C27 H27 119.7
C29 C30 C31 118.5(5)
C29 C30 H30 120.7
C31 C30 H30 120.7
C2 C1 N1 124.0(4)
C2 C1 H1 118.0
N1 C1 H1 118.0
C25 C24 C23 121.0(5)
C25 C24 H24 119.5
C23 C24 H24 119.5
C24 C23 C22 119.5(5)
C24 C23 H23 120.3
C22 C23 H23 120.3
C33 C32 C31 122.2(5)
C33 C32 H32 118.9
C31 C32 H32 118.9
C24 C25 C26 118.6(5)
C24 C25 H25 120.7
C26 C25 H25 120.7
C25 C26 C27 121.1(6)
C25 C26 H26 119.5
C27 C26 H26 119.5
N5 C34 C31 120.2(6)
N5 C34 H34 119.9
C31 C34 H34 119.9
N5 O1 H1A 109.5

loop_
_geom_bond_atom_site_label_1
_geom_bond_atom_site_label_2
_geom_bond_distance
N2 C10 1.336(4)
N2 C6 1.348(4)
N4 C28 1.379(5)
N4 C19 1.414(4)
N4 C22 1.439(5)
C8 C9 1.378(4)
C8 C7 1.384(4)
C8 C16 1.475(4)
N3 C11 1.323(4)
N3 C15 1.330(5)
C7 C6 1.387(4)
C7 H7 0.9300
C10 C9 1.396(4)
C10 C11 1.489(4)
C6 C5 1.485(4)
C11 C12 1.385(4)
N1 C5 1.334(4)
N1 C1 1.349(5)
C9 H9 0.9300
C16 C21 1.378(4)
C16 C17 1.387(5)
C21 C20 1.384(4)
C21 H21 0.9300
C12 C13 1.374(5)
C12 H12 0.9300
C19 C18 1.386(5)
C19 C20 1.381(5)
C5 C4 1.378(5)
C20 H20 0.9300
C28 C29 1.376(5)
C28 C33 1.394(5)
C22 C27 1.372(6)
C22 C23 1.378(5)
C4 C3 1.359(5)
C4 H4 0.9300
C29 C30 1.362(5)
C29 H29 0.9300
C17 C18 1.378(5)
C17 H17 0.9300
C18 H18 0.9300
C13 C14 1.357(5)
C13 H13 0.9300
C31 C32 1.324(6)
C31 C30 1.471(7)
C31 C34 1.466(6)
C14 C15 1.379(5)
C14 H14 0.9300
N5 C34 1.185(6)
N5 O1 1.480(6)
C33 C32 1.305(6)
C33 H33 0.9300
C2 C1 1.351(6)
C2 C3 1.355(6)
C2 H2 0.9300
C3 H3 0.9300
C15 H15 0.9300
C27 C26 1.378(6)
C27 H27 0.9300
C30 H30 0.9300
C1 H1 0.9300
C24 C25 1.377(8)
C24 C23 1.391(7)
C24 H24 0.9300
C23 H23 0.9300
C32 H32 0.9300
C25 C26 1.362(8)
C25 H25 0.9300
C26 H26 0.9300
C34 H34 0.9300
O1 H1A 0.8200

loop_
_geom_torsion_atom_site_label_1
_geom_torsion_atom_site_label_2
_geom_torsion_atom_site_label_3
_geom_torsion_atom_site_label_4
_geom_torsion
C9 C8 C7 C6 -1.8(5)
C16 C8 C7 C6 176.9(3)
C6 N2 C10 C9 -0.9(4)
C6 N2 C10 C11 179.5(3)
C10 N2 C6 C7 1.0(4)
C10 N2 C6 C5 -178.9(3)
C8 C7 C6 N2 0.3(5)
C8 C7 C6 C5 -179.8(3)
C15 N3 C11 C12 -1.0(6)
C15 N3 C11 C10 178.0(4)
N2 C10 C11 N3 -167.8(3)
C9 C10 C11 N3 12.5(5)
N2 C10 C11 C12 11.1(5)
C9 C10 C11 C12 -168.5(3)
C7 C8 C9 C10 1.9(5)
C16 C8 C9 C10 -176.8(3)
N2 C10 C9 C8 -0.6(5)
C11 C10 C9 C8 179.0(3)
C9 C8 C16 C21 -31.8(5)
C7 C8 C16 C21 149.6(3)
C9 C8 C16 C17 147.4(3)
C7 C8 C16 C17 -31.2(5)
C17 C16 C21 C20 -0.2(5)
C8 C16 C21 C20 179.0(3)
N3 C11 C12 C13 -0.8(5)
C10 C11 C12 C13 -179.8(3)
C28 N4 C19 C18 26.2(5)
C22 N4 C19 C18 -139.2(4)
C28 N4 C19 C20 -153.7(3)
C22 N4 C19 C20 40.9(5)
C1 N1 C5 C4 -1.2(6)
C1 N1 C5 C6 179.9(3)
N2 C6 C5 N1 168.5(3)
C7 C6 C5 N1 -11.4(5)
N2 C6 C5 C4 -10.4(5)
C7 C6 C5 C4 169.7(3)
C16 C21 C20 C19 -0.6(5)
C18 C19 C20 C21 0.4(5)
N4 C19 C20 C21 -179.7(3)
C19 N4 C28 C29 44.3(5)
C22 N4 C28 C29 -150.2(3)
C19 N4 C28 C33 -136.0(4)
C22 N4 C28 C33 29.5(5)
C28 N4 C22 C27 -118.5(4)
C19 N4 C22 C27 47.4(5)
C28 N4 C22 C23 59.6(5)
C19 N4 C22 C23 -134.5(4)
N1 C5 C4 C3 1.1(6)
C6 C5 C4 C3 180.0(3)
N4 C28 C29 C30 -178.3(3)
C33 C28 C29 C30 2.0(6)
C21 C16 C17 C18 1.2(5)
C8 C16 C17 C18 -178.0(3)
C16 C17 C18 C19 -1.4(6)
C20 C19 C18 C17 0.5(6)
N4 C19 C18 C17 -179.4(3)
C11 C12 C13 C14 1.8(6)
C12 C13 C14 C15 -1.1(6)
C29 C28 C33 C32 -0.6(6)
N4 C28 C33 C32 179.7(4)
C1 C2 C3 C4 0.2(7)
C5 C4 C3 C2 -0.6(7)
C11 N3 C15 C14 1.8(7)
C13 C14 C15 N3 -0.8(8)
C23 C22 C27 C26 -0.9(6)
N4 C22 C27 C26 177.1(4)
C28 C29 C30 C31 0.3(6)
C32 C31 C30 C29 -4.0(6)
C34 C31 C30 C29 177.6(4)
C3 C2 C1 N1 -0.4(7)
C5 N1 C1 C2 0.8(7)
C25 C24 C23 C22 -1.5(7)
C27 C22 C23 C24 2.2(6)
N4 C22 C23 C24 -175.9(4)
C28 C33 C32 C31 -3.4(7)
C30 C31 C32 C33 5.6(7)
C34 C31 C32 C33 -176.0(4)
C23 C24 C25 C26 -0.6(8)
C24 C25 C26 C27 1.9(8)
C22 C27 C26 C25 -1.1(7)
O1 N5 C34 C31 -177.0(4)
C32 C31 C34 N5 169.6(5)
C30 C31 C34 N5 -12.0(7)
